data_7703326
loop_
_publ_author_name
'Zhang, Xiuling'
'Zhang, Ran-Hui'
'Hu, Hui'
'Geng, Longlong'
'Zhang, Yong-Zheng'
'Gao, Jun'
'Zhang, Da-Shuai'
'Jin, Yao-Qiang'
'Sheng, Jianmin'

_publ_section_title
;
 Combining unsaturated metal sites and narrow pores within a Co(ii)-based
 MOF towards CO<sub>2</sub> separation and transformation.
;
_journal_issue 7
_journal_name_full 'Dalton transactions (Cambridge, England : 2003)'
_journal_page_first 2058
_journal_page_last 2062
_journal_paper_doi 10.1039/c9dt04736k
_journal_volume 49
_journal_year 2020
_chemical_formula_moiety 'C62 H47 Co3 N5 O14'
_chemical_formula_sum 'C62 H47 Co3 N5 O14'
_chemical_formula_weight 1262.83
_space_group_crystal_system monoclinic
_space_group_IT_number 14
_space_group_name_Hall '-P 2yn'
_space_group_name_H-M_alt 'P 1 21/n 1'
_atom_sites_solution_hydrogens mixed
_atom_sites_solution_primary dual
_audit_creation_date 2019-11-26
_audit_creation_method
;
Olex2 1.2
(compiled 2018.05.29 svn.r3508 for OlexSys, GUI svn.r5506)
;
_audit_update_record
;
2019-11-29 deposited with the CCDC.	2020-01-20 downloaded from the CCDC.
;
_cell_angle_alpha 90
_cell_angle_beta 96.025(2)
_cell_angle_gamma 90
_cell_formula_units_Z 4
_cell_length_a 14.5845(14)
_cell_length_b 22.502(2)
_cell_length_c 23.913(2)
_cell_measurement_reflns_used 7671
_cell_measurement_temperature 273(2)
_cell_measurement_theta_max 22.96
_cell_measurement_theta_min 2.28
_cell_volume 7804.4(12)
_computing_cell_refinement 'SAINT v8.34A (Bruker, 2013)'
_computing_data_reduction 'SAINT v8.34A (Bruker, 2013)'
_computing_molecular_graphics 'Olex2 (Dolomanov et al., 2009)'
_computing_publication_material 'Olex2 (Dolomanov et al., 2009)'
_computing_structure_refinement 'ShelXL (Sheldrick, 2015)'
_computing_structure_solution 'ShelXT (Sheldrick, 2015)'
_diffrn_ambient_temperature 273.15
_diffrn_measured_fraction_theta_full 1.000
_diffrn_measured_fraction_theta_max 0.995
_diffrn_measurement_device_type 'CCD area detector'
_diffrn_measurement_method 'phi and omega scans'
_diffrn_radiation_monochromator graphite
_diffrn_radiation_type MoK\a
_diffrn_radiation_wavelength 0.71073
_diffrn_reflns_av_R_equivalents 0.0624
_diffrn_reflns_av_unetI/netI 0.0778
_diffrn_reflns_Laue_measured_fraction_full 1.000
_diffrn_reflns_Laue_measured_fraction_max 0.995
_diffrn_reflns_limit_h_max 18
_diffrn_reflns_limit_h_min -18
_diffrn_reflns_limit_k_max 28
_diffrn_reflns_limit_k_min -29
_diffrn_reflns_limit_l_max 30
_diffrn_reflns_limit_l_min -19
_diffrn_reflns_number 54856
_diffrn_reflns_point_group_measured_fraction_full 1.000
_diffrn_reflns_point_group_measured_fraction_max 0.995
_diffrn_reflns_theta_full 25.242
_diffrn_reflns_theta_max 27.537
_diffrn_reflns_theta_min 1.566
_exptl_absorpt_coefficient_mu 0.683
_exptl_absorpt_correction_type none
_exptl_crystal_colour RED
_exptl_crystal_density_diffrn 1.075
_exptl_crystal_description block
_exptl_crystal_F_000 2588
_refine_diff_density_max 1.181
_refine_diff_density_min -0.599
_refine_diff_density_rms 0.083
_refine_ls_extinction_method none
_refine_ls_goodness_of_fit_ref 1.003
_refine_ls_hydrogen_treatment constr
_refine_ls_matrix_type full
_refine_ls_number_parameters 761
_refine_ls_number_reflns 17892
_refine_ls_number_restraints 0
_refine_ls_restrained_S_all 1.003
_refine_ls_R_factor_all 0.0890
_refine_ls_R_factor_gt 0.0549
_refine_ls_shift/su_max 0.001
_refine_ls_shift/su_mean 0.000
_refine_ls_structure_factor_coef Fsqd
_refine_ls_weighting_details 'w=1/[\s^2^(Fo^2^)+(0.0881P)^2^] where P=(Fo^2^+2Fc^2^)/3'
_refine_ls_weighting_scheme calc
_refine_ls_wR_factor_gt 0.1514
_refine_ls_wR_factor_ref 0.1699
_reflns_Friedel_coverage 0.000
_reflns_number_gt 10995
_reflns_number_total 17892
_reflns_threshold_expression 'I > 2\s(I)'
_cod_data_source_file c9dt04736k2.cif
_cod_data_source_block RH-1
_cod_depositor_comments 'Adding full bibliography for 7703326.cif.'
_cod_original_cell_volume 7804.6(13)
_cod_database_code 7703326
_shelx_shelxl_version_number 2018/3
_shelx_space_group_comment
;
The symmetry employed for this shelxl refinement is uniquely defined
by the following loop, which should always be used as a source of
symmetry information in preference to the above space-group names.
They are only intended as comments.
;
_olex2_refinement_description
;
1. Fixed Uiso
 At 1.2 times of:
  All C(H) groups
 At 1.5 times of:
  All C(H,H,H) groups, All O(H,H) groups
2.a Rotating group:
 O4(H4A,H4B)
2.b Aromatic/amide H refined with riding coordinates:
 C19(H19), C45(H45), C6(H6), C16(H16), C18(H18), C5(H5), C34(H34), C30(H30),
 C15(H15), C36(H36), C13(H13), C33(H33), C46(H46), C29(H29), C8(H8), C12(H12),
 C40(H40), C37(H37), C3(H3), C41(H41), C9(H9), C4(H4), C51(H51), C52(H52),
 C42(H42), C43(H43), C53(H53), C23(H23), C57(H57), C24(H24), C27(H27), C56(H56),
  C48(H48), C55(H55), C26(H26), C49(H49)
2.c Idealised Me refined as rotating group:
 C60(H60A,H60B,H60C), C58(H58A,H58B,H58C), C59(H59A,H59B,H59C)
;
_olex2_submission_special_instructions 'No special instructions were received'

loop_
_space_group_symop_operation_xyz
'x, y, z'
'-x+1/2, y+1/2, -z+1/2'
'-x, -y, -z'
'x-1/2, -y-1/2, z-1/2'

loop_
_atom_site_label
_atom_site_type_symbol
_atom_site_fract_x
_atom_site_fract_y
_atom_site_fract_z
_atom_site_U_iso_or_equiv
_atom_site_adp_type
_atom_site_occupancy
_atom_site_site_symmetry_order
_atom_site_calc_flag
_atom_site_refinement_flags_posn
Co1 Co 0.22388(3) 0.22039(2) 0.06744(2) 0.03292(12) Uani 1 1 d .
Co2 Co 0.61273(3) 0.44176(2) 0.59793(2) 0.03190(12) Uani 1 1 d .
Co3 Co 1.13283(3) 0.36513(2) 1.09987(2) 0.03232(12) Uani 1 1 d .
O6 O 0.62756(15) 0.33456(10) 0.52206(9) 0.0408(5) Uani 1 1 d .
O3 O 0.11908(16) 0.26395(10) 0.10972(10) 0.0419(6) Uani 1 1 d .
O12 O 1.13235(17) 0.35745(10) 1.01732(10) 0.0463(6) Uani 1 1 d .
O11 O 1.21488(18) 0.27755(9) 0.99905(10) 0.0471(6) Uani 1 1 d .
O9 O 0.98440(16) 0.37981(11) 0.09643(11) 0.0486(6) Uani 1 1 d .
O2 O 0.26302(15) 0.35935(9) 0.13373(11) 0.0458(6) Uani 1 1 d .
O5 O 0.63750(17) 0.43320(10) 0.51898(10) 0.0462(6) Uani 1 1 d .
O10 O 1.07124(16) 0.37447(10) 0.17668(11) 0.0467(6) Uani 1 1 d .
O1 O 0.32300(16) 0.27157(10) 0.11097(11) 0.0488(6) Uani 1 1 d .
O8 O 0.73745(17) 0.34419(11) 0.63166(10) 0.0495(6) Uani 1 1 d .
O7 O 0.73854(16) 0.44224(10) 0.63861(11) 0.0508(6) Uani 1 1 d .
O13 O 1.47053(17) 0.41969(11) 0.59365(11) 0.0543(7) Uani 1 1 d .
N1 N 0.60278(19) 0.53384(11) 0.59396(12) 0.0378(6) Uani 1 1 d .
O4 O 0.33129(18) 0.17667(11) 0.02955(12) 0.0636(8) Uani 1 1 d .
H4A H 0.388411 0.174088 0.042001 0.095 Uiso 1 1 d GR
H4B H 0.326977 0.157755 -0.001676 0.095 Uiso 1 1 d GR
N4 N 0.66716(18) 0.38321(14) 0.26056(11) 0.0442(7) Uani 1 1 d .
N2 N 0.64465(19) 1.03978(12) 0.59401(13) 0.0439(7) Uani 1 1 d .
O14 O 1.54413(18) 0.43984(14) 0.67473(12) 0.0703(9) Uani 1 1 d .
N3 N 1.14540(19) 0.39447(16) 0.75478(12) 0.0549(9) Uani 1 1 d .
C14 C 0.6669(2) 0.38188(14) 0.32015(13) 0.0352(7) Uani 1 1 d .
C2 C 0.4152(2) 0.33698(14) 0.16817(13) 0.0349(7) Uani 1 1 d .
C7 C 0.7488(2) 0.38744(15) 0.23497(14) 0.0387(8) Uani 1 1 d .
C1 C 0.3273(2) 0.32143(14) 0.13482(14) 0.0373(7) Uani 1 1 d .
C10 C 0.9095(2) 0.38789(14) 0.17987(14) 0.0395(8) Uani 1 1 d .
C39 C 1.1715(2) 0.32397(14) 0.98496(14) 0.0362(7) Uani 1 1 d .
C17 C 0.6524(2) 0.38129(13) 0.43525(13) 0.0320(7) Uani 1 1 d .
C62 C 0.5831(2) 0.36768(15) 0.22889(14) 0.0385(8) Uani 1 1 d .
C31 C 1.3837(2) 0.42130(14) 0.67267(15) 0.0396(8) Uani 1 1 d .
C20 C 0.6387(2) 0.38231(13) 0.49606(14) 0.0337(7) Uani 1 1 d .
C35 C 1.1546(2) 0.37733(16) 0.81223(14) 0.0427(8) Uani 1 1 d .
C11 C 0.9927(2) 0.38113(14) 0.14885(16) 0.0401(8) Uani 1 1 d .
C38 C 1.1668(2) 0.34229(14) 0.92496(14) 0.0382(7) Uani 1 1 d .
C21 C 0.7766(2) 0.39218(15) 0.64540(14) 0.0376(7) Uani 1 1 d .
C22 C 0.8735(2) 0.39239(14) 0.67396(14) 0.0380(7) Uani 1 1 d .
C19 C 0.6377(2) 0.33172(15) 0.34652(15) 0.0458(9) Uani 1 1 d .
H19 H 0.621823 0.297897 0.325344 0.055 Uiso 1 1 calc R
C45 C 0.5902(2) 0.56412(14) 0.54555(14) 0.0395(8) Uani 1 1 d .
H45 H 0.579220 0.542969 0.512108 0.047 Uiso 1 1 calc R
C32 C 1.4698(2) 0.42734(15) 0.64489(17) 0.0433(8) Uani 1 1 d .
C6 C 0.4225(2) 0.38582(15) 0.20438(15) 0.0447(8) Uani 1 1 d .
H6 H 0.370482 0.408724 0.208412 0.054 Uiso 1 1 calc R
C16 C 0.6821(3) 0.43158(14) 0.40890(15) 0.0440(8) Uani 1 1 d .
H16 H 0.696396 0.465724 0.429945 0.053 Uiso 1 1 calc R
C18 C 0.6317(2) 0.33094(14) 0.40370(14) 0.0428(8) Uani 1 1 d .
H18 H 0.613750 0.296409 0.420942 0.051 Uiso 1 1 calc R
C47 C 0.6153(3) 0.72407(15) 0.59216(17) 0.0480(9) Uani 1 1 d .
C25 C 1.0541(2) 0.39373(17) 0.72574(15) 0.0449(9) Uani 1 1 d .
C5 C 0.5048(2) 0.40059(16) 0.23410(15) 0.0454(9) Uani 1 1 d .
H5 H 0.507891 0.433242 0.258072 0.054 Uiso 1 1 calc R
C54 C 0.6367(2) 0.91507(15) 0.59144(17) 0.0473(9) Uani 1 1 d .
C34 C 1.3051(2) 0.42400(17) 0.75696(15) 0.0481(9) Uani 1 1 d .
H34 H 1.306676 0.431365 0.795314 0.058 Uiso 1 1 calc R
C30 C 1.3017(2) 0.40450(16) 0.64293(15) 0.0452(8) Uani 1 1 d .
H30 H 1.299899 0.398435 0.604356 0.054 Uiso 1 1 calc R
C28 C 1.2232(2) 0.40514(16) 0.72620(14) 0.0435(8) Uani 1 1 d .
C44 C 0.6104(2) 0.65870(14) 0.59220(16) 0.0449(9) Uani 1 1 d .
C15 C 0.6908(3) 0.43183(15) 0.35182(15) 0.0455(9) Uani 1 1 d .
H15 H 0.712567 0.465483 0.334918 0.055 Uiso 1 1 calc R
C36 C 1.2122(3) 0.33165(16) 0.83155(15) 0.0502(9) Uani 1 1 d .
H36 H 1.247422 0.312326 0.806898 0.060 Uiso 1 1 calc R
C13 C 0.8340(2) 0.37957(17) 0.26465(15) 0.0479(9) Uani 1 1 d .
H13 H 0.838549 0.374062 0.303383 0.057 Uiso 1 1 calc R
C33 C 1.3840(2) 0.43160(16) 0.72990(15) 0.0452(9) Uani 1 1 d .
H33 H 1.438186 0.443895 0.750600 0.054 Uiso 1 1 calc R
C46 C 0.5927(2) 0.62523(14) 0.54316(15) 0.0434(8) Uani 1 1 d .
H46 H 0.582556 0.644336 0.508579 0.052 Uiso 1 1 calc R
C29 C 1.2220(2) 0.39638(17) 0.66878(15) 0.0483(9) Uani 1 1 d .
H29 H 1.167742 0.385034 0.647593 0.058 Uiso 1 1 calc R
C8 C 0.7446(2) 0.39942(18) 0.17728(15) 0.0511(9) Uani 1 1 d .
H8 H 0.688196 0.408013 0.157063 0.061 Uiso 1 1 calc R
C12 C 0.9138(2) 0.37978(17) 0.23704(15) 0.0489(9) Uani 1 1 d .
H12 H 0.970846 0.374345 0.257711 0.059 Uiso 1 1 calc R
C40 C 1.1098(2) 0.38881(16) 0.90482(15) 0.0487(9) Uani 1 1 d .
H40 H 1.075358 0.408897 0.929408 0.058 Uiso 1 1 calc R
C37 C 1.2180(2) 0.31433(15) 0.88673(15) 0.0449(8) Uani 1 1 d .
H37 H 1.257073 0.283198 0.898866 0.054 Uiso 1 1 calc R
C50 C 0.6299(3) 0.84893(15) 0.59097(17) 0.0494(9) Uani 1 1 d .
C3 C 0.4939(2) 0.30420(16) 0.16276(16) 0.0463(9) Uani 1 1 d .
H3 H 0.491058 0.271837 0.138443 0.056 Uiso 1 1 calc R
C41 C 1.1035(3) 0.40561(18) 0.84952(16) 0.0544(10) Uani 1 1 d .
H41 H 1.064113 0.436467 0.836993 0.065 Uiso 1 1 calc R
C9 C 0.8242(2) 0.39858(18) 0.15004(15) 0.0511(9) Uani 1 1 d .
H9 H 0.820290 0.405229 0.111481 0.061 Uiso 1 1 calc R
C4 C 0.5773(2) 0.31892(16) 0.19317(16) 0.0472(9) Uani 1 1 d .
H4 H 0.629412 0.296004 0.189555 0.057 Uiso 1 1 calc R
C51 C 0.5704(3) 0.75753(15) 0.54895(17) 0.0530(10) Uani 1 1 d .
H51 H 0.533685 0.738432 0.520256 0.064 Uiso 1 1 calc R
C52 C 0.5790(3) 0.81912(15) 0.54759(18) 0.0540(10) Uani 1 1 d .
H52 H 0.550358 0.840397 0.517299 0.065 Uiso 1 1 calc R
C42 C 0.6188(3) 0.56561(16) 0.64085(16) 0.0587(11) Uani 1 1 d .
H42 H 0.627447 0.545343 0.674886 0.070 Uiso 1 1 calc R
C43 C 0.6235(3) 0.62703(15) 0.64203(17) 0.0605(12) Uani 1 1 d .
H43 H 0.635395 0.646919 0.676113 0.073 Uiso 1 1 calc R
C53 C 0.6169(3) 0.94886(16) 0.54329(18) 0.0593(11) Uani 1 1 d .
H53 H 0.600745 0.930401 0.508862 0.071 Uiso 1 1 calc R
C23 C 0.9145(3) 0.34261(16) 0.69675(18) 0.0600(11) Uani 1 1 d .
H23 H 0.881430 0.307207 0.695194 0.072 Uiso 1 1 calc R
C57 C 0.6211(3) 1.00973(16) 0.54658(17) 0.0577(11) Uani 1 1 d .
H57 H 0.606709 1.031363 0.513698 0.069 Uiso 1 1 calc R
C24 C 1.0032(3) 0.34305(17) 0.7220(2) 0.0677(13) Uani 1 1 d .
H24 H 1.029184 0.307950 0.736799 0.081 Uiso 1 1 calc R
C61 C 0.0850(4) 0.24678(17) 0.1527(2) 0.0753(15) Uani 1 1 d .
N5 N 0.0078(5) 0.23458(18) 0.1605(2) 0.115(2) Uani 1 1 d .
C27 C 0.9241(3) 0.44377(18) 0.6792(2) 0.0821(17) Uani 1 1 d .
H27 H 0.896842 0.479235 0.666187 0.098 Uiso 1 1 calc R
C56 C 0.6623(3) 1.00720(16) 0.64023(19) 0.0677(13) Uani 1 1 d .
H56 H 0.677557 1.026794 0.674174 0.081 Uiso 1 1 calc R
C48 C 0.6669(4) 0.75425(18) 0.6344(2) 0.0875(18) Uani 1 1 d .
H48 H 0.696909 0.732852 0.664173 0.105 Uiso 1 1 calc R
C55 C 0.6593(3) 0.94674(17) 0.6406(2) 0.0714(14) Uani 1 1 d .
H55 H 0.672656 0.926432 0.674386 0.086 Uiso 1 1 calc R
C26 C 1.0144(3) 0.4443(2) 0.7032(2) 0.0825(17) Uani 1 1 d .
H26 H 1.048353 0.479312 0.703913 0.099 Uiso 1 1 calc R
C60 C 0.1595(4) 0.2473(2) 0.2121(2) 0.0765(14) Uani 1 1 d .
H60A H 0.220892 0.254363 0.202480 0.115 Uiso 1 1 calc GR
H60B H 0.157400 0.209599 0.230671 0.115 Uiso 1 1 calc GR
H60C H 0.142503 0.278211 0.236623 0.115 Uiso 1 1 calc GR
C58 C -0.0546(4) 0.2340(2) 0.1063(2) 0.0856(16) Uani 1 1 d .
H58A H -0.090398 0.269898 0.103271 0.128 Uiso 1 1 calc GR
H58B H -0.095104 0.200362 0.105798 0.128 Uiso 1 1 calc GR
H58C H -0.018089 0.231466 0.075245 0.128 Uiso 1 1 calc GR
C49 C 0.6758(4) 0.81550(18) 0.6340(2) 0.0820(16) Uani 1 1 d .
H49 H 0.712633 0.834382 0.662757 0.098 Uiso 1 1 calc R
C59 C -0.0277(5) 0.2192(2) 0.2149(3) 0.119(3) Uani 1 1 d .
H59A H 0.023121 0.210717 0.242527 0.179 Uiso 1 1 calc GR
H59B H -0.066901 0.184926 0.209792 0.179 Uiso 1 1 calc GR
H59C H -0.062336 0.252090 0.227282 0.179 Uiso 1 1 calc GR

loop_
_atom_site_aniso_label
_atom_site_aniso_U_11
_atom_site_aniso_U_22
_atom_site_aniso_U_33
_atom_site_aniso_U_23
_atom_site_aniso_U_13
_atom_site_aniso_U_12
Co1 0.0327(2) 0.0303(2) 0.0357(3) -0.00227(18) 0.00363(19) -0.00050(17)
Co2 0.0317(2) 0.0313(2) 0.0337(2) -0.00061(18) 0.00789(18) 0.00046(17)
Co3 0.0287(2) 0.0324(2) 0.0365(3) -0.00126(18) 0.00607(18) 0.00071(17)
O6 0.0410(13) 0.0419(13) 0.0395(13) 0.0069(11) 0.0033(10) 0.0025(10)
O3 0.0452(14) 0.0404(12) 0.0420(14) 0.0023(11) 0.0143(11) 0.0020(10)
O12 0.0513(15) 0.0514(14) 0.0377(14) 0.0015(11) 0.0110(11) 0.0103(11)
O11 0.0623(16) 0.0366(12) 0.0457(15) 0.0068(11) 0.0206(12) 0.0084(11)
O9 0.0415(14) 0.0602(15) 0.0464(16) -0.0084(12) 0.0152(11) -0.0054(11)
O2 0.0337(13) 0.0384(12) 0.0634(17) -0.0070(12) -0.0033(11) 0.0014(10)
O5 0.0637(16) 0.0378(13) 0.0398(14) -0.0052(11) 0.0183(12) 0.0023(11)
O10 0.0376(14) 0.0477(14) 0.0564(16) 0.0015(12) 0.0132(12) 0.0064(11)
O1 0.0348(13) 0.0453(13) 0.0649(18) -0.0152(12) -0.0020(12) -0.0006(10)
O8 0.0506(15) 0.0514(14) 0.0454(15) -0.0052(12) -0.0004(12) -0.0108(12)
O7 0.0372(13) 0.0484(14) 0.0653(18) -0.0019(12) -0.0019(12) 0.0099(11)
O13 0.0503(16) 0.0604(16) 0.0566(17) -0.0100(14) 0.0259(13) -0.0096(12)
N1 0.0436(16) 0.0294(13) 0.0410(17) -0.0010(12) 0.0067(13) 0.0056(12)
O4 0.0475(16) 0.0657(17) 0.080(2) -0.0198(16) 0.0191(14) 0.0058(14)
N4 0.0275(14) 0.075(2) 0.0298(15) -0.0031(14) 0.0038(12) -0.0049(13)
N2 0.0361(16) 0.0362(15) 0.059(2) -0.0036(14) 0.0033(14) 0.0012(12)
O14 0.0373(15) 0.111(2) 0.0636(19) 0.0312(17) 0.0087(13) -0.0055(15)
N3 0.0286(15) 0.098(3) 0.0381(17) 0.0168(17) 0.0042(13) -0.0022(16)
C14 0.0289(16) 0.0443(18) 0.0332(18) -0.0007(15) 0.0061(13) -0.0007(14)
C2 0.0301(16) 0.0384(17) 0.0361(18) 0.0012(14) 0.0035(14) 0.0002(13)
C7 0.0288(17) 0.055(2) 0.0336(18) -0.0045(16) 0.0073(14) -0.0014(15)
C1 0.0326(17) 0.0378(17) 0.041(2) -0.0013(15) 0.0034(14) -0.0058(14)
C10 0.0335(18) 0.0426(18) 0.044(2) -0.0076(16) 0.0122(15) -0.0042(14)
C39 0.0344(17) 0.0368(17) 0.0377(19) 0.0008(15) 0.0046(14) -0.0081(14)
C17 0.0319(16) 0.0354(16) 0.0287(17) -0.0021(13) 0.0028(13) 0.0029(13)
C62 0.0278(16) 0.057(2) 0.0316(18) -0.0049(16) 0.0058(13) -0.0018(15)
C31 0.0336(18) 0.0382(17) 0.049(2) 0.0094(16) 0.0136(15) 0.0028(14)
C20 0.0292(16) 0.0342(16) 0.0384(19) -0.0004(14) 0.0071(14) 0.0040(13)
C35 0.0289(17) 0.063(2) 0.037(2) 0.0072(17) 0.0048(14) -0.0057(15)
C11 0.0356(19) 0.0373(18) 0.050(2) -0.0054(16) 0.0154(16) -0.0010(14)
C38 0.0347(18) 0.0423(18) 0.0389(19) 0.0022(15) 0.0092(14) -0.0040(14)
C21 0.0323(17) 0.048(2) 0.0332(18) 0.0006(15) 0.0066(14) -0.0004(15)
C22 0.0320(17) 0.0399(18) 0.042(2) 0.0011(15) 0.0053(14) 0.0001(14)
C19 0.054(2) 0.0408(19) 0.041(2) -0.0117(16) 0.0017(17) -0.0057(16)
C45 0.046(2) 0.0352(17) 0.037(2) -0.0014(15) -0.0005(15) 0.0063(14)
C32 0.038(2) 0.0392(18) 0.054(2) 0.0138(17) 0.0124(17) 0.0002(15)
C6 0.0324(18) 0.053(2) 0.048(2) -0.0096(18) 0.0015(15) 0.0081(15)
C16 0.060(2) 0.0337(17) 0.039(2) -0.0067(15) 0.0095(17) -0.0061(15)
C18 0.055(2) 0.0349(17) 0.039(2) 0.0018(15) 0.0068(16) -0.0045(15)
C47 0.051(2) 0.0315(17) 0.060(3) 0.0009(17) 0.0004(19) 0.0012(15)
C25 0.0286(17) 0.067(2) 0.038(2) 0.0093(18) 0.0016(15) -0.0017(16)
C5 0.0377(19) 0.054(2) 0.044(2) -0.0187(17) 0.0052(16) 0.0011(16)
C54 0.043(2) 0.0346(18) 0.063(3) -0.0014(18) -0.0022(18) 0.0008(15)
C34 0.040(2) 0.067(2) 0.038(2) 0.0023(18) 0.0051(16) -0.0082(17)
C30 0.039(2) 0.063(2) 0.0340(19) 0.0003(17) 0.0068(15) -0.0018(17)
C28 0.0314(18) 0.060(2) 0.040(2) 0.0073(17) 0.0095(15) 0.0010(15)
C44 0.044(2) 0.0317(17) 0.059(2) -0.0007(17) 0.0053(17) 0.0046(15)
C15 0.055(2) 0.0411(19) 0.043(2) 0.0012(16) 0.0155(17) -0.0077(16)
C36 0.050(2) 0.061(2) 0.042(2) -0.0008(18) 0.0135(17) 0.0073(18)
C13 0.039(2) 0.074(2) 0.0299(19) 0.0019(18) 0.0018(15) 0.0019(18)
C33 0.0338(18) 0.061(2) 0.041(2) 0.0059(17) 0.0031(15) -0.0092(16)
C46 0.051(2) 0.0354(17) 0.042(2) 0.0047(15) -0.0027(17) 0.0045(15)
C29 0.0309(18) 0.075(3) 0.039(2) 0.0054(19) 0.0015(15) -0.0087(17)
C8 0.0303(18) 0.083(3) 0.040(2) 0.0079(19) 0.0037(15) 0.0030(18)
C12 0.0309(18) 0.072(2) 0.044(2) -0.0021(19) 0.0044(15) 0.0050(17)
C40 0.044(2) 0.059(2) 0.044(2) -0.0019(18) 0.0130(17) 0.0092(17)
C37 0.049(2) 0.0434(19) 0.044(2) 0.0080(16) 0.0139(16) 0.0086(16)
C50 0.051(2) 0.0328(17) 0.062(3) -0.0017(17) -0.0073(19) 0.0036(15)
C3 0.039(2) 0.0452(19) 0.054(2) -0.0102(17) 0.0029(17) -0.0012(15)
C41 0.043(2) 0.072(3) 0.048(2) 0.014(2) 0.0049(17) 0.0150(19)
C9 0.041(2) 0.077(3) 0.036(2) 0.0054(19) 0.0083(16) -0.0061(18)
C4 0.0274(17) 0.055(2) 0.058(2) -0.0107(19) 0.0019(16) 0.0062(15)
C51 0.061(2) 0.0389(19) 0.057(3) -0.0053(18) -0.004(2) 0.0020(17)
C52 0.064(3) 0.0338(18) 0.062(3) 0.0037(18) -0.006(2) 0.0075(17)
C42 0.096(3) 0.041(2) 0.039(2) 0.0028(17) 0.006(2) 0.008(2)
C43 0.103(3) 0.0341(19) 0.043(2) -0.0063(17) -0.001(2) 0.002(2)
C53 0.081(3) 0.039(2) 0.057(3) -0.0067(19) 0.005(2) -0.0066(19)
C23 0.052(2) 0.040(2) 0.081(3) 0.001(2) -0.023(2) -0.0031(17)
C57 0.082(3) 0.038(2) 0.052(3) 0.0016(18) 0.004(2) -0.0010(19)
C24 0.056(3) 0.047(2) 0.093(4) -0.002(2) -0.026(2) 0.0108(19)
C61 0.077(3) 0.033(2) 0.126(5) -0.004(2) 0.058(3) 0.007(2)
N5 0.169(6) 0.052(2) 0.139(5) -0.009(3) 0.090(4) -0.016(3)
C27 0.052(3) 0.052(2) 0.135(5) 0.035(3) -0.025(3) -0.005(2)
C56 0.088(3) 0.039(2) 0.067(3) -0.001(2) -0.032(2) 0.005(2)
C48 0.134(5) 0.041(2) 0.076(3) 0.007(2) -0.045(3) 0.007(3)
C55 0.097(4) 0.039(2) 0.072(3) -0.001(2) -0.020(3) 0.003(2)
C26 0.053(3) 0.068(3) 0.119(4) 0.040(3) -0.027(3) -0.023(2)
C60 0.093(4) 0.070(3) 0.068(3) 0.008(2) 0.016(3) 0.014(3)
C58 0.090(4) 0.082(3) 0.082(4) -0.015(3) 0.000(3) -0.034(3)
C49 0.105(4) 0.044(2) 0.087(4) -0.003(2) -0.039(3) -0.007(2)
C59 0.177(7) 0.090(4) 0.108(5) -0.019(3) 0.096(5) -0.056(4)

loop_
_atom_type_symbol
_atom_type_description
_atom_type_scat_dispersion_real
_atom_type_scat_dispersion_imag
_atom_type_scat_source
C C 0.0033 0.0016 'International Tables Vol C Tables 4.2.6.8 and 6.1.1.4'
H H 0.0000 0.0000 'International Tables Vol C Tables 4.2.6.8 and 6.1.1.4'
Co Co 0.3494 0.9721 'International Tables Vol C Tables 4.2.6.8 and 6.1.1.4'
N N 0.0061 0.0033 'International Tables Vol C Tables 4.2.6.8 and 6.1.1.4'
O O 0.0106 0.0060 'International Tables Vol C Tables 4.2.6.8 and 6.1.1.4'

loop_
_geom_angle_atom_site_label_1
_geom_angle_atom_site_label_2
_geom_angle_atom_site_label_3
_geom_angle
_geom_angle_site_symmetry_1
_geom_angle_site_symmetry_3
O6 Co1 O3 92.38(9) 4_565 .
O6 Co1 O8 88.68(9) 4_565 4_565
O6 Co1 O4 89.43(10) 4_565 .
O11 Co1 O6 88.51(10) 1_454 4_565
O11 Co1 O3 95.66(9) 1_454 .
O11 Co1 O8 174.35(9) 1_454 4_565
O11 Co1 O4 86.54(10) 1_454 .
O1 Co1 O6 177.31(9) . 4_565
O1 Co1 O3 90.19(9) . .
O1 Co1 O11 92.00(10) . 1_454
O1 Co1 O8 90.57(10) . 4_565
O1 Co1 O4 87.96(10) . .
O8 Co1 O3 89.36(9) 4_565 .
O8 Co1 O4 88.53(10) 4_565 .
O4 Co1 O3 177.18(10) . .
O5 Co2 O7 102.55(11) . .
O5 Co2 O13 101.97(10) . 1_455
O5 Co2 N1 94.18(10) . .
O5 Co2 O14 162.13(11) . 1_455
O5 Co2 C32 131.77(12) . 1_455
O7 Co2 O13 150.74(11) . 1_455
O7 Co2 N1 94.22(10) . .
O7 Co2 O14 93.99(11) . 1_455
O7 Co2 C32 123.66(12) . 1_455
O13 Co2 O14 60.29(10) 1_455 1_455
O13 Co2 C32 29.79(10) 1_455 1_455
N1 Co2 O13 99.66(10) . 1_455
N1 Co2 O14 91.27(11) . 1_455
N1 Co2 C32 95.32(11) . 1_455
O14 Co2 C32 30.53(11) 1_455 1_455
O3 Co3 C11 90.60(10) 1_656 1_556
O12 Co3 O3 91.40(9) . 1_656
O12 Co3 O9 94.35(10) . 1_556
O12 Co3 O2 107.66(11) . 1_656
O12 Co3 O10 155.07(10) . 1_556
O12 Co3 N2 90.79(11) . 4_676
O12 Co3 C11 124.40(11) . 1_556
O9 Co3 O3 93.26(9) 1_556 1_656
O9 Co3 C11 30.10(10) 1_556 1_556
O2 Co3 O3 89.05(9) 1_656 1_656
O2 Co3 O9 157.82(10) 1_656 1_556
O2 Co3 O10 97.24(10) 1_656 1_556
O2 Co3 N2 90.68(10) 1_656 4_676
O2 Co3 C11 127.93(12) 1_656 1_556
O10 Co3 O3 87.73(9) 1_556 1_656
O10 Co3 O9 60.87(9) 1_556 1_556
O10 Co3 N2 90.11(10) 1_556 4_676
O10 Co3 C11 30.77(10) 1_556 1_556
N2 Co3 O3 177.78(11) 4_676 1_656
N2 Co3 O9 86.16(10) 4_676 1_556
N2 Co3 C11 87.83(11) 4_676 1_556
C20 O6 Co1 130.3(2) . 4_666
Co1 O3 Co3 109.18(10) . 1_454
C61 O3 Co1 127.5(2) . .
C61 O3 Co3 115.9(2) . 1_454
C39 O12 Co3 135.3(2) . .
C39 O11 Co1 136.0(2) . 1_656
C11 O9 Co3 88.5(2) . 1_554
C1 O2 Co3 136.5(2) . 1_454
C20 O5 Co2 120.9(2) . .
C11 O10 Co3 89.9(2) . 1_554
C1 O1 Co1 137.1(2) . .
C21 O8 Co1 142.4(2) . 4_666
C21 O7 Co2 115.5(2) . .
C32 O13 Co2 91.7(2) . 1_655
C45 N1 Co2 123.3(2) . .
C42 N1 Co2 119.5(2) . .
C42 N1 C45 116.8(3) . .
C7 N4 C14 122.1(3) . .
C7 N4 C62 120.8(3) . .
C62 N4 C14 115.9(3) . .
C57 N2 Co3 123.0(2) . 4_575
C56 N2 Co3 120.3(3) . 4_575
C56 N2 C57 116.0(3) . .
C32 O14 Co2 88.4(2) . 1_655
C35 N3 C25 117.0(3) . .
C28 N3 C35 121.2(3) . .
C28 N3 C25 121.4(3) . .
C19 C14 N4 120.4(3) . .
C15 C14 N4 120.3(3) . .
C15 C14 C19 119.1(3) . .
C6 C2 C1 121.7(3) . .
C3 C2 C1 120.3(3) . .
C3 C2 C6 118.0(3) . .
N4 C7 C8 119.6(3) . .
C13 C7 N4 122.0(3) . .
C13 C7 C8 118.4(3) . .
O2 C1 C2 116.7(3) . .
O1 C1 O2 126.2(3) . .
O1 C1 C2 117.1(3) . .
C12 C10 C11 121.7(3) . .
C12 C10 C9 118.6(3) . .
C9 C10 C11 119.5(3) . .
O12 C39 C38 116.7(3) . .
O11 C39 O12 125.7(3) . .
O11 C39 C38 117.5(3) . .
C16 C17 C20 120.8(3) . .
C18 C17 C20 120.3(3) . .
C18 C17 C16 118.9(3) . .
C5 C62 N4 119.9(3) . .
C5 C62 C4 118.9(3) . .
C4 C62 N4 121.2(3) . .
C30 C31 C32 121.4(3) . .
C30 C31 C33 117.8(3) . .
C33 C31 C32 120.7(3) . .
O6 C20 O5 123.2(3) . .
O6 C20 C17 120.4(3) . .
O5 C20 C17 116.4(3) . .
C36 C35 N3 121.4(3) . .
C36 C35 C41 118.7(3) . .
C41 C35 N3 119.9(3) . .
O9 C11 Co3 61.37(18) . 1_554
O9 C11 O10 120.7(3) . .
O9 C11 C10 120.2(3) . .
O10 C11 Co3 59.31(17) . 1_554
O10 C11 C10 119.1(3) . .
C10 C11 Co3 177.1(3) . 1_554
C40 C38 C39 120.5(3) . .
C37 C38 C39 122.4(3) . .
C37 C38 C40 117.1(3) . .
O8 C21 O7 123.8(3) . .
O8 C21 C22 120.3(3) . .
O7 C21 C22 115.9(3) . .
C23 C22 C21 122.2(3) . .
C23 C22 C27 116.8(3) . .
C27 C22 C21 121.0(3) . .
C18 C19 C14 121.2(3) . .
N1 C45 C46 122.8(3) . .
O13 C32 Co2 58.47(19) . 1_655
O13 C32 O14 119.5(3) . .
O13 C32 C31 121.7(3) . .
O14 C32 Co2 61.11(19) . 1_655
O14 C32 C31 118.8(3) . .
C31 C32 Co2 177.7(2) . 1_655
C5 C6 C2 121.2(3) . .
C15 C16 C17 121.1(3) . .
C17 C18 C19 120.0(3) . .
C51 C47 C44 121.6(3) . .
C48 C47 C44 121.1(3) . .
C48 C47 C51 117.3(3) . .
C24 C25 N3 120.9(3) . .
C24 C25 C26 117.9(3) . .
C26 C25 N3 121.1(3) . .
C6 C5 C62 120.8(3) . .
C53 C54 C50 122.3(3) . .
C53 C54 C55 115.7(3) . .
C55 C54 C50 122.0(4) . .
C33 C34 C28 119.7(3) . .
C31 C30 C29 121.9(3) . .
C34 C28 N3 118.9(3) . .
C29 C28 N3 122.1(3) . .
C29 C28 C34 118.9(3) . .
C46 C44 C47 122.9(3) . .
C43 C44 C47 120.8(3) . .
C43 C44 C46 116.3(3) . .
C14 C15 C16 119.6(3) . .
C37 C36 C35 120.7(3) . .
C7 C13 C12 120.5(3) . .
C34 C33 C31 121.5(3) . .
C45 C46 C44 120.5(3) . .
C30 C29 C28 120.0(3) . .
C9 C8 C7 120.5(3) . .
C10 C12 C13 121.2(3) . .
C41 C40 C38 121.3(3) . .
C36 C37 C38 121.4(3) . .
C52 C50 C54 121.3(3) . .
C52 C50 C49 118.2(3) . .
C49 C50 C54 120.6(3) . .
C2 C3 C4 120.9(3) . .
C40 C41 C35 120.7(3) . .
C10 C9 C8 120.6(3) . .
C62 C4 C3 120.3(3) . .
C47 C51 C52 121.4(3) . .
C50 C52 C51 120.5(3) . .
N1 C42 C43 123.9(4) . .
C42 C43 C44 119.6(4) . .
C57 C53 C54 119.7(4) . .
C22 C23 C24 121.8(4) . .
N2 C57 C53 124.1(4) . .
C25 C24 C23 121.3(4) . .
O3 C61 C60 114.3(4) . .
N5 C61 O3 131.6(6) . .
N5 C61 C60 113.8(5) . .
C61 N5 C58 111.2(5) . .
C61 N5 C59 127.6(7) . .
C59 N5 C58 121.1(6) . .
C22 C27 C26 121.7(4) . .
N2 C56 C55 123.6(4) . .
C47 C48 C49 122.1(4) . .
C56 C55 C54 120.9(4) . .
C25 C26 C27 120.3(4) . .
C48 C49 C50 120.4(4) . .

loop_
_geom_bond_atom_site_label_1
_geom_bond_atom_site_label_2
_geom_bond_distance
_geom_bond_site_symmetry_2
Co1 O6 2.088(2) 4_565
Co1 O3 2.155(2) .
Co1 O11 2.074(2) 1_454
Co1 O1 2.046(2) .
Co1 O8 2.108(2) 4_565
Co1 O4 2.131(3) .
Co2 O5 1.969(2) .
Co2 O7 1.985(2) .
Co2 O13 2.125(3) 1_455
Co2 N1 2.078(3) .
Co2 O14 2.182(3) 1_455
Co2 C32 2.491(4) 1_455
Co3 O3 2.300(2) 1_656
Co3 O12 1.981(2) .
Co3 O9 2.183(2) 1_556
Co3 O2 1.989(2) 1_656
Co3 O10 2.138(2) 1_556
Co3 N2 2.152(3) 4_676
Co3 C11 2.486(3) 1_556
O6 C20 1.260(4) .
O3 C61 1.249(5) .
O12 C39 1.259(4) .
O11 C39 1.249(4) .
O9 C11 1.247(4) .
O2 C1 1.266(4) .
O5 C20 1.270(4) .
O10 C11 1.272(4) .
O1 C1 1.257(4) .
O8 C21 1.249(4) .
O7 C21 1.259(4) .
O13 C32 1.238(4) .
N1 C45 1.339(4) .
N1 C42 1.330(4) .
N4 C14 1.426(4) .
N4 C7 1.397(4) .
N4 C62 1.415(4) .
N2 C57 1.334(5) .
N2 C56 1.329(5) .
O14 C32 1.266(4) .
N3 C35 1.420(4) .
N3 C25 1.436(4) .
N3 C28 1.405(4) .
C14 C19 1.382(5) .
C14 C15 1.379(4) .
C2 C1 1.479(4) .
C2 C6 1.396(4) .
C2 C3 1.382(4) .
C7 C13 1.377(4) .
C7 C8 1.401(5) .
C10 C11 1.495(4) .
C10 C12 1.374(5) .
C10 C9 1.389(5) .
C39 C38 1.488(5) .
C17 C20 1.489(4) .
C17 C16 1.387(4) .
C17 C18 1.377(4) .
C62 C5 1.378(5) .
C62 C4 1.388(5) .
C31 C32 1.487(5) .
C31 C30 1.378(5) .
C31 C33 1.388(5) .
C35 C36 1.376(5) .
C35 C41 1.377(5) .
C38 C40 1.391(5) .
C38 C37 1.390(5) .
C21 C22 1.504(4) .
C22 C23 1.357(5) .
C22 C27 1.370(5) .
C19 C18 1.379(5) .
C45 C46 1.377(4) .
C6 C5 1.371(5) .
C16 C15 1.384(5) .
C47 C44 1.473(4) .
C47 C51 1.387(5) .
C47 C48 1.374(6) .
C25 C24 1.358(5) .
C25 C26 1.362(5) .
C54 C50 1.492(5) .
C54 C53 1.385(5) .
C54 C55 1.385(5) .
C34 C28 1.402(5) .
C34 C33 1.388(5) .
C30 C29 1.385(5) .
C28 C29 1.386(5) .
C44 C46 1.395(5) .
C44 C43 1.385(5) .
C36 C37 1.370(5) .
C13 C12 1.397(5) .
C8 C9 1.389(5) .
C40 C41 1.369(5) .
C50 C52 1.384(5) .
C50 C49 1.388(5) .
C3 C4 1.390(5) .
C51 C52 1.392(5) .
C42 C43 1.384(5) .
C53 C57 1.373(5) .
C23 C24 1.369(5) .
C61 N5 1.193(6) .
C61 C60 1.695(7) .
N5 C58 1.503(7) .
N5 C59 1.489(7) .
C27 C26 1.381(6) .
C56 C55 1.361(5) .
C48 C49 1.384(6) .

loop_
_smtbx_masks_void_nr
_smtbx_masks_void_average_x
_smtbx_masks_void_average_y
_smtbx_masks_void_average_z
_smtbx_masks_void_volume
_smtbx_masks_void_count_electrons
1 -0.705 -0.151 -0.599 3026.9 523.2
2 -0.011 0.254 0.809 19.0 0.0
3 0.011 0.746 0.191 19.0 0.0
4 0.489 0.246 0.309 19.0 0.0
5 0.511 0.754 0.691 19.0 0.0
